data_4121498
loop_
_publ_author_name
'Ward, Ashleigh L.'
'Lukens, Wayne W.'
'Lu, Connie C.'
'Arnold, John'

_publ_section_title
;
 Photochemical route to actinide-transition metal bonds: synthesis,
 characterization and reactivity of a series of thorium and uranium
 heterobimetallic complexes.
;
_journal_issue 9
_journal_name_full 'Journal of the American Chemical Society'
_journal_page_first 3647
_journal_page_last 3654
_journal_paper_doi 10.1021/ja413192m
_journal_volume 136
_journal_year 2014
_chemical_formula_sum 'C39 H60 Cl N4 P3 Th'
_chemical_formula_weight 945.31
_chemical_name_common 'Complex 2'
_space_group_IT_number 2
_symmetry_cell_setting triclinic
_symmetry_space_group_name_Hall '-P 1'
_symmetry_space_group_name_H-M 'P -1'
_atom_sites_solution_hydrogens geom
_atom_sites_solution_primary direct
_atom_sites_solution_secondary difmap
_audit_creation_method SHELXL-97
_cell_angle_alpha 94.757(4)
_cell_angle_beta 101.488(4)
_cell_angle_gamma 115.104(4)
_cell_formula_units_Z 2
_cell_length_a 11.5293(10)
_cell_length_b 12.2573(10)
_cell_length_c 16.7699(14)
_cell_measurement_reflns_used 9446
_cell_measurement_temperature 100(2)
_cell_measurement_theta_max 25.38
_cell_measurement_theta_min 2.31
_cell_volume 2065.3(3)
_computing_cell_refinement 'Bruker SAINT'
_computing_data_collection 'Bruker APEX2'
_computing_data_reduction 'Bruker SAINT'
_computing_molecular_graphics ORTEP-32
_computing_publication_material WinGX
_computing_structure_refinement 'SHELXL-97 (Sheldrick, 2008)'
_computing_structure_solution 'SHELXS-97 (Sheldrick, 2008)'
_diffrn_ambient_temperature 100(2)
_diffrn_detector_area_resol_mean 8.366
_diffrn_measured_fraction_theta_full 0.986
_diffrn_measured_fraction_theta_max 0.979
_diffrn_measurement_device_type 'Bruker APEX-II CCD'
_diffrn_measurement_method '\f and \w scans'
_diffrn_radiation_monochromator 'QUAZAR multilayer mirrors'
_diffrn_radiation_source 'fine-focus sealed tube'
_diffrn_radiation_type MoK\a
_diffrn_radiation_wavelength 0.71073
_diffrn_reflns_av_R_equivalents 0.0902
_diffrn_reflns_av_sigmaI/netI 0.1138
_diffrn_reflns_limit_h_max 13
_diffrn_reflns_limit_h_min -12
_diffrn_reflns_limit_k_max 14
_diffrn_reflns_limit_k_min -13
_diffrn_reflns_limit_l_max 20
_diffrn_reflns_limit_l_min -20
_diffrn_reflns_number 27508
_diffrn_reflns_theta_full 25.00
_diffrn_reflns_theta_max 25.49
_diffrn_reflns_theta_min 1.26
_exptl_absorpt_coefficient_mu 3.822
_exptl_absorpt_correction_T_max 0.8940
_exptl_absorpt_correction_T_min 0.7248
_exptl_absorpt_correction_type multi-scan
_exptl_absorpt_process_details SADABS
_exptl_crystal_colour colorless
_exptl_crystal_density_diffrn 1.520
_exptl_crystal_density_meas a
_exptl_crystal_density_method 'not measured'
_exptl_crystal_description needle
_exptl_crystal_F_000 948
_exptl_crystal_size_max 0.09
_exptl_crystal_size_mid 0.05
_exptl_crystal_size_min 0.03
_refine_diff_density_max 0.985
_refine_diff_density_min -0.922
_refine_diff_density_rms 0.205
_refine_ls_extinction_method none
_refine_ls_goodness_of_fit_ref 1.006
_refine_ls_hydrogen_treatment constr
_refine_ls_matrix_type full
_refine_ls_number_parameters 445
_refine_ls_number_reflns 7520
_refine_ls_number_restraints 168
_refine_ls_restrained_S_all 0.996
_refine_ls_R_factor_all 0.0766
_refine_ls_R_factor_gt 0.0470
_refine_ls_shift/su_max 0.002
_refine_ls_shift/su_mean 0.000
_refine_ls_structure_factor_coef Fsqd
_refine_ls_weighting_details 'calc w=1/[\s^2^(Fo^2^)+(0.0232P)^2^+0.0000P] where P=(Fo^2^+2Fc^2^)/3'
_refine_ls_weighting_scheme calc
_refine_ls_wR_factor_gt 0.0666
_refine_ls_wR_factor_ref 0.0743
_reflns_number_gt 5789
_reflns_number_total 7520
_reflns_threshold_expression >2sigma(I)
_cod_data_source_file ja413192m_si_002.cif
_cod_data_source_block shelxl
_cod_depositor_comments
;
The following automatic conversions were performed:

'_symmetry_cell_setting' value 'Triclinic' changed to 'triclinic'
according to
/usr/data/users/saulius/crontab/automatic-downloads/current/ACS/lib/dictionaries/cif_core.dic
dictionary named 'cif_core.dic' version 2.4.2 from 2011-04-26.

Automatic conversion script
Id: cif_fix_values 2281 2013-09-26 08:29:07Z andrius 
;
_cod_original_sg_symbol_H-M P-1
_cod_database_code 4121498

loop_
_symmetry_equiv_pos_as_xyz
'x, y, z'
'-x, -y, -z'

loop_
_atom_site_label
_atom_site_type_symbol
_atom_site_fract_x
_atom_site_fract_y
_atom_site_fract_z
_atom_site_U_iso_or_equiv
_atom_site_adp_type
_atom_site_occupancy
_atom_site_symmetry_multiplicity
_atom_site_calc_flag
_atom_site_refinement_flags
C1 C 1.1276(6) 0.9281(5) 0.9011(3) 0.0132(13) Uani 1 1 d U
C00Y C 1.2217(6) 0.8594(5) 0.7471(3) 0.0129(14) Uani 1 1 d U
C2 C 1.1712(6) 1.0102(5) 0.9760(3) 0.0192(15) Uani 1 1 d U
H2 H 1.1275 1.0591 0.9844 0.023 Uiso 1 1 calc R
C3 C 1.2772(6) 1.0216(5) 1.0382(4) 0.0246(16) Uani 1 1 d U
H3 H 1.3059 1.0785 1.0885 0.030 Uiso 1 1 calc R
C4 C 1.3409(6) 0.9508(5) 1.0273(4) 0.0223(16) Uani 1 1 d U
H4 H 1.4107 0.9559 1.0710 0.027 Uiso 1 1 calc R
C5 C 1.3034(6) 0.8728(5) 0.9532(3) 0.0176(15) Uani 1 1 d U
H5 H 1.3485 0.8251 0.9455 0.021 Uiso 1 1 calc R
C6 C 1.2005(6) 0.8630(5) 0.8898(3) 0.0133(13) Uani 1 1 d U
C7 C 0.9640(6) 0.9901(5) 0.8308(4) 0.0205(15) Uani 1 1 d U
H7A H 1.0337 1.0750 0.8543 0.025 Uiso 1 1 calc R
H7B H 0.8928 0.9708 0.8599 0.025 Uiso 1 1 calc R
C8 C 0.7541(6) 1.0041(5) 0.7111(4) 0.0210(15) Uani 1 1 d U
H8 H 0.6906 0.9406 0.7356 0.025 Uiso 1 1 calc R
C9 C 0.6804(6) 0.9885(6) 0.6211(4) 0.0343(19) Uani 1 1 d U
H9A H 0.5965 0.9918 0.6196 0.051 Uiso 1 1 calc R
H9B H 0.6623 0.9092 0.5901 0.051 Uiso 1 1 calc R
H9C H 0.7352 1.0546 0.5961 0.051 Uiso 1 1 calc R
C10 C 0.7878(6) 1.1288(5) 0.7613(4) 0.0260(16) Uani 1 1 d U
H10A H 0.8452 1.1945 0.7371 0.039 Uiso 1 1 calc R
H10B H 0.8339 1.1359 0.8187 0.039 Uiso 1 1 calc R
H10C H 0.7059 1.1356 0.7602 0.039 Uiso 1 1 calc R
C11 C 1.0048(8) 1.0732(9) 0.5948(5) 0.090(4) Uani 1 1 d U
H11A H 1.0652 1.1450 0.5767 0.135 Uiso 1 1 calc R
H11B H 0.9130 1.0508 0.5655 0.135 Uiso 1 1 calc R
H11C H 1.0246 1.0044 0.5824 0.135 Uiso 1 1 calc R
C12 C 1.0229(7) 1.1035(6) 0.6880(5) 0.041(2) Uani 1 1 d U
H12 H 1.0068 1.1764 0.7002 0.049 Uiso 1 1 calc R
C13 C 1.1629(6) 1.1356(6) 0.7316(4) 0.0391(19) Uani 1 1 d U
H13A H 1.1800 1.0648 0.7200 0.059 Uiso 1 1 calc R
H13B H 1.1767 1.1577 0.7914 0.059 Uiso 1 1 calc R
H13C H 1.2238 1.2052 0.7118 0.059 Uiso 1 1 calc R
C14 C 1.1464(6) 0.8154(5) 0.6634(3) 0.0145(14) Uani 1 1 d U
C15 C 1.2063(6) 0.8724(5) 0.6034(3) 0.0140(14) Uani 1 1 d U
H15 H 1.1610 0.8427 0.5463 0.017 Uiso 1 1 calc R
C16 C 1.3320(6) 0.9723(5) 0.6269(4) 0.0175(15) Uani 1 1 d U
H16 H 1.3715 1.0103 0.5857 0.021 Uiso 1 1 calc R
C17 C 1.3993(6) 1.0164(5) 0.7087(4) 0.0216(16) Uani 1 1 d U
H17 H 1.4837 1.0861 0.7242 0.026 Uiso 1 1 calc R
C18 C 1.3430(6) 0.9583(5) 0.7690(4) 0.0173(15) Uani 1 1 d U
H18 H 1.3897 0.9880 0.8258 0.021 Uiso 1 1 calc R
C19 C 0.9488(5) 0.6648(5) 0.5622(3) 0.0161(14) Uani 1 1 d U
H19A H 0.9971 0.6264 0.5378 0.019 Uiso 1 1 calc R
H19B H 0.9393 0.7248 0.5288 0.019 Uiso 1 1 calc R
C20 C 0.6731(6) 0.5539(5) 0.4739(3) 0.0172(14) Uani 1 1 d U
H20 H 0.5828 0.4867 0.4695 0.021 Uiso 1 1 calc R
C21 C 0.7072(6) 0.5322(6) 0.3922(3) 0.0261(17) Uani 1 1 d U
H21A H 0.6446 0.5394 0.3466 0.039 Uiso 1 1 calc R
H21B H 0.7013 0.4498 0.3826 0.039 Uiso 1 1 calc R
H21C H 0.7976 0.5933 0.3953 0.039 Uiso 1 1 calc R
C22 C 0.6640(6) 0.6747(5) 0.4874(4) 0.0193(15) Uani 1 1 d U
H22A H 0.7483 0.7429 0.4867 0.029 Uiso 1 1 calc R
H22B H 0.6453 0.6866 0.5411 0.029 Uiso 1 1 calc R
H22C H 0.5925 0.6721 0.4432 0.029 Uiso 1 1 calc R
C23 C 0.7936(6) 0.4019(5) 0.5404(4) 0.0183(15) Uani 1 1 d U
H23 H 0.8240 0.4020 0.4885 0.022 Uiso 1 1 calc R
C24 C 0.6569(6) 0.2923(5) 0.5256(4) 0.0259(17) Uani 1 1 d U
H24A H 0.6646 0.2159 0.5159 0.039 Uiso 1 1 calc R
H24B H 0.5960 0.2957 0.4770 0.039 Uiso 1 1 calc R
H24C H 0.6227 0.2950 0.5743 0.039 Uiso 1 1 calc R
C25 C 0.8948(6) 0.3926(5) 0.6108(4) 0.0238(16) Uani 1 1 d U
H25A H 0.8642 0.3888 0.6615 0.036 Uiso 1 1 calc R
H25B H 0.9808 0.4648 0.6204 0.036 Uiso 1 1 calc R
H25C H 0.9040 0.3183 0.5955 0.036 Uiso 1 1 calc R
C26 C 1.0801(6) 0.5727(5) 0.8181(3) 0.0163(14) Uani 1 1 d U
C27 C 1.1033(6) 0.4708(5) 0.8251(3) 0.0197(15) Uani 1 1 d U
H27 H 1.0358 0.3982 0.8342 0.024 Uiso 1 1 calc R
C28 C 1.2214(7) 0.4725(5) 0.8192(3) 0.0229(16) Uani 1 1 d U
H28 H 1.2329 0.4006 0.8227 0.028 Uiso 1 1 calc R
C29 C 1.3235(6) 0.5773(6) 0.8082(3) 0.0256(16) Uani 1 1 d U
H29 H 1.4055 0.5788 0.8052 0.031 Uiso 1 1 calc R
C30 C 1.3028(6) 0.6810(5) 0.8017(3) 0.0182(14) Uani 1 1 d U
H30 H 1.3705 0.7532 0.7924 0.022 Uiso 1 1 calc R
C31 C 1.1872(6) 0.6793(5) 0.8084(3) 0.0151(13) Uani 1 1 d U
C32 C 0.8700(6) 0.4831(5) 0.8545(3) 0.0158(14) Uani 1 1 d U
H32A H 0.9150 0.4764 0.9094 0.019 Uiso 1 1 calc R
H32B H 0.8265 0.4019 0.8173 0.019 Uiso 1 1 calc R
C33 C 0.7842(6) 0.5987(5) 0.9742(3) 0.0216(15) Uani 1 1 d U
H33 H 0.7764 0.5296 1.0041 0.026 Uiso 1 1 calc R
C34 C 0.9266(6) 0.7019(5) 1.0058(3) 0.0252(17) Uani 1 1 d U
H34A H 0.9365 0.7698 0.9764 0.038 Uiso 1 1 calc R
H34B H 0.9890 0.6707 0.9960 0.038 Uiso 1 1 calc R
H34C H 0.9453 0.7310 1.0654 0.038 Uiso 1 1 calc R
C35 C 0.6836(7) 0.6400(6) 0.9895(4) 0.0386(19) Uani 1 1 d U
H35A H 0.7077 0.6775 1.0480 0.058 Uiso 1 1 calc R
H35B H 0.5958 0.5692 0.9754 0.058 Uiso 1 1 calc R
H35C H 0.6820 0.7002 0.9549 0.058 Uiso 1 1 calc R
C36 C 0.5860(6) 0.4087(5) 0.8346(4) 0.0191(15) Uani 1 1 d U
H36 H 0.5197 0.4388 0.8413 0.023 Uiso 1 1 calc R
C37 C 0.5720(6) 0.3103(5) 0.8878(4) 0.0293(18) Uani 1 1 d U
H37A H 0.4803 0.2454 0.8715 0.044 Uiso 1 1 calc R
H37B H 0.5948 0.3474 0.9463 0.044 Uiso 1 1 calc R
H37C H 0.6319 0.2752 0.8797 0.044 Uiso 1 1 calc R
C38 C 0.5548(6) 0.3560(5) 0.7427(3) 0.0262(18) Uani 1 1 d U
H38A H 0.6186 0.3260 0.7341 0.039 Uiso 1 1 calc R
H38B H 0.5609 0.4202 0.7102 0.039 Uiso 1 1 calc R
H38C H 0.4648 0.2881 0.7248 0.039 Uiso 1 1 calc R
N1 N 1.0185(5) 0.9033(4) 0.8374(3) 0.0162(11) Uani 1 1 d U
N2 N 1.0179(4) 0.7237(4) 0.6476(3) 0.0132(11) Uani 1 1 d U
N3 N 0.9625(5) 0.5768(4) 0.8192(3) 0.0125(11) Uani 1 1 d U
N4 N 1.1628(5) 0.7878(4) 0.8072(3) 0.0154(11) Uani 1 1 d U
P1 P 0.89735(16) 0.97053(13) 0.71810(10) 0.0160(4) Uani 1 1 d U
P2 P 0.78496(15) 0.54744(13) 0.56615(9) 0.0144(4) Uani 1 1 d U
P3 P 0.75111(16) 0.54268(13) 0.86343(9) 0.0164(4) Uani 1 1 d U
Cl02 Cl 0.64479(14) 0.68779(13) 0.71312(9) 0.0222(4) Uani 1 1 d U
Th01 Th 0.89880(2) 0.71175(2) 0.749085(14) 0.01178(8) Uani 1 1 d U

loop_
_atom_site_aniso_label
_atom_site_aniso_U_11
_atom_site_aniso_U_22
_atom_site_aniso_U_33
_atom_site_aniso_U_23
_atom_site_aniso_U_13
_atom_site_aniso_U_12
C1 0.008(3) 0.016(3) 0.016(3) 0.007(2) 0.006(3) 0.003(2)
C00Y 0.009(3) 0.015(3) 0.015(3) 0.002(2) 0.003(3) 0.006(2)
C2 0.015(4) 0.020(3) 0.022(3) 0.001(3) 0.001(3) 0.010(3)
C3 0.021(4) 0.028(4) 0.014(3) -0.004(3) -0.001(3) 0.005(3)
C4 0.015(4) 0.030(4) 0.012(3) 0.000(3) -0.007(3) 0.006(3)
C5 0.011(4) 0.021(3) 0.017(3) 0.001(3) 0.001(3) 0.005(3)
C6 0.005(3) 0.011(3) 0.015(3) -0.006(2) -0.001(3) -0.003(2)
C7 0.014(4) 0.020(3) 0.031(4) 0.002(3) 0.007(3) 0.010(3)
C8 0.016(4) 0.017(3) 0.030(4) 0.001(3) 0.002(3) 0.009(3)
C9 0.028(4) 0.031(4) 0.042(4) -0.005(3) -0.010(4) 0.021(3)
C10 0.028(4) 0.029(4) 0.033(4) 0.001(3) 0.003(3) 0.026(3)
C11 0.048(6) 0.150(9) 0.073(5) 0.089(6) 0.029(5) 0.027(6)
C12 0.027(4) 0.025(4) 0.084(5) 0.036(4) 0.024(4) 0.017(3)
C13 0.026(4) 0.024(4) 0.071(5) 0.012(4) 0.022(4) 0.010(3)
C14 0.014(3) 0.012(3) 0.018(3) 0.003(2) 0.006(3) 0.005(2)
C15 0.012(3) 0.017(3) 0.016(3) 0.003(2) 0.003(3) 0.010(2)
C16 0.014(4) 0.023(3) 0.023(3) 0.009(3) 0.013(3) 0.011(3)
C17 0.011(4) 0.017(3) 0.029(4) 0.000(3) 0.001(3) 0.003(3)
C18 0.014(4) 0.017(3) 0.020(3) -0.001(3) 0.000(3) 0.009(3)
C19 0.012(3) 0.021(3) 0.017(3) 0.002(3) 0.004(3) 0.011(3)
C20 0.011(3) 0.021(3) 0.014(3) -0.004(3) 0.001(3) 0.005(3)
C21 0.021(4) 0.047(4) 0.012(3) 0.002(3) -0.001(3) 0.019(3)
C22 0.012(4) 0.024(3) 0.021(4) 0.008(3) 0.001(3) 0.009(3)
C23 0.017(4) 0.021(3) 0.021(3) 0.004(3) 0.011(3) 0.009(3)
C24 0.024(4) 0.014(3) 0.040(4) -0.003(3) 0.012(3) 0.009(3)
C25 0.028(4) 0.025(4) 0.027(4) 0.006(3) 0.010(3) 0.019(3)
C26 0.018(3) 0.018(3) 0.010(3) 0.002(3) -0.005(3) 0.009(3)
C27 0.024(4) 0.022(3) 0.014(3) -0.001(3) -0.001(3) 0.014(3)
C28 0.039(4) 0.026(3) 0.015(3) 0.002(3) 0.001(3) 0.027(3)
C29 0.021(4) 0.045(4) 0.019(4) 0.005(3) 0.002(3) 0.024(3)
C30 0.018(4) 0.026(3) 0.010(3) 0.002(3) 0.001(3) 0.011(3)
C31 0.015(3) 0.019(3) 0.014(3) 0.004(2) 0.000(3) 0.012(3)
C32 0.019(3) 0.007(3) 0.014(3) 0.001(2) -0.002(3) 0.002(2)
C33 0.028(4) 0.015(3) 0.017(3) 0.005(2) 0.006(3) 0.005(3)
C34 0.036(4) 0.018(3) 0.016(3) -0.002(3) -0.001(3) 0.011(3)
C35 0.050(5) 0.035(4) 0.036(4) 0.006(3) 0.027(4) 0.018(4)
C36 0.010(3) 0.016(3) 0.033(4) 0.009(3) 0.004(3) 0.007(3)
C37 0.029(4) 0.020(3) 0.030(4) 0.006(3) 0.007(3) 0.003(3)
C38 0.015(4) 0.026(4) 0.027(3) 0.011(3) -0.006(3) 0.004(3)
N1 0.015(3) 0.012(2) 0.020(3) -0.002(2) -0.002(2) 0.009(2)
N2 0.006(3) 0.017(3) 0.012(2) -0.0006(19) -0.001(2) 0.004(2)
N3 0.012(3) 0.012(2) 0.011(2) -0.0001(19) 0.000(2) 0.004(2)
N4 0.013(3) 0.017(3) 0.012(2) 0.001(2) -0.004(2) 0.006(2)
P1 0.0139(10) 0.0146(8) 0.0220(9) 0.0068(7) 0.0052(8) 0.0079(7)
P2 0.0114(9) 0.0166(8) 0.0140(8) 0.0002(6) 0.0013(7) 0.0064(7)
P3 0.0170(10) 0.0134(8) 0.0176(9) 0.0050(7) 0.0048(8) 0.0053(7)
Cl02 0.0120(9) 0.0219(8) 0.0341(10) 0.0109(7) 0.0071(8) 0.0073(7)
Th01 0.01007(14) 0.01163(11) 0.01285(12) 0.00239(8) 0.00172(10) 0.00470(9)

loop_
_atom_type_symbol
_atom_type_description
_atom_type_scat_dispersion_real
_atom_type_scat_dispersion_imag
_atom_type_scat_source
C C 0.0033 0.0016 'International Tables Vol C Tables 4.2.6.8 and 6.1.1.4'
H H 0.0000 0.0000 'International Tables Vol C Tables 4.2.6.8 and 6.1.1.4'
N N 0.0061 0.0033 'International Tables Vol C Tables 4.2.6.8 and 6.1.1.4'
P P 0.1023 0.0942 'International Tables Vol C Tables 4.2.6.8 and 6.1.1.4'
Cl Cl 0.1484 0.1585 'International Tables Vol C Tables 4.2.6.8 and 6.1.1.4'
Th Th -7.2400 8.8979 'International Tables Vol C Tables 4.2.6.8 and 6.1.1.4'

loop_
_geom_angle_atom_site_label_1
_geom_angle_atom_site_label_2
_geom_angle_atom_site_label_3
_geom_angle
N1 C1 C2 126.1(6)
N1 C1 C6 116.7(5)
C2 C1 C6 117.2(5)
C18 C00Y C14 121.5(5)
C18 C00Y N4 122.7(5)
C14 C00Y N4 115.7(5)
C3 C2 C1 121.1(6)
C3 C2 H2 119.4
C1 C2 H2 119.4
C2 C3 C4 120.2(6)
C2 C3 H3 119.9
C4 C3 H3 119.9
C5 C4 C3 119.8(6)
C5 C4 H4 120.1
C3 C4 H4 120.1
C4 C5 C6 120.6(6)
C4 C5 H5 119.7
C6 C5 H5 119.7
C5 C6 C1 120.8(5)
C5 C6 N4 122.7(6)
C1 C6 N4 116.5(5)
N1 C7 P1 103.6(4)
N1 C7 H7A 111.0
P1 C7 H7A 111.0
N1 C7 H7B 111.0
P1 C7 H7B 111.0
H7A C7 H7B 109.0
C9 C8 C10 111.2(5)
C9 C8 P1 111.8(5)
C10 C8 P1 114.2(4)
C9 C8 H8 106.3
C10 C8 H8 106.3
P1 C8 H8 106.3
C8 C9 H9A 109.5
C8 C9 H9B 109.5
H9A C9 H9B 109.5
C8 C9 H9C 109.5
H9A C9 H9C 109.5
H9B C9 H9C 109.5
C8 C10 H10A 109.5
C8 C10 H10B 109.5
H10A C10 H10B 109.5
C8 C10 H10C 109.5
H10A C10 H10C 109.5
H10B C10 H10C 109.5
C12 C11 H11A 109.5
C12 C11 H11B 109.5
H11A C11 H11B 109.5
C12 C11 H11C 109.5
H11A C11 H11C 109.5
H11B C11 H11C 109.5
C13 C12 C11 108.6(7)
C13 C12 P1 113.8(4)
C11 C12 P1 108.1(5)
C13 C12 H12 108.7
C11 C12 H12 108.7
P1 C12 H12 108.7
C12 C13 H13A 109.5
C12 C13 H13B 109.5
H13A C13 H13B 109.5
C12 C13 H13C 109.5
H13A C13 H13C 109.5
H13B C13 H13C 109.5
N2 C14 C15 125.0(5)
N2 C14 C00Y 117.7(5)
C15 C14 C00Y 117.2(5)
C16 C15 C14 120.3(5)
C16 C15 H15 119.8
C14 C15 H15 119.8
C17 C16 C15 120.9(5)
C17 C16 H16 119.5
C15 C16 H16 119.5
C16 C17 C18 119.5(5)
C16 C17 H17 120.3
C18 C17 H17 120.3
C00Y C18 C17 120.4(5)
C00Y C18 H18 119.8
C17 C18 H18 119.8
N2 C19 P2 105.0(4)
N2 C19 H19A 110.8
P2 C19 H19A 110.8
N2 C19 H19B 110.8
P2 C19 H19B 110.8
H19A C19 H19B 108.8
C22 C20 C21 112.1(5)
C22 C20 P2 109.3(4)
C21 C20 P2 114.7(4)
C22 C20 H20 106.8
C21 C20 H20 106.8
P2 C20 H20 106.8
C20 C21 H21A 109.5
C20 C21 H21B 109.5
H21A C21 H21B 109.5
C20 C21 H21C 109.5
H21A C21 H21C 109.5
H21B C21 H21C 109.5
C20 C22 H22A 109.5
C20 C22 H22B 109.5
H22A C22 H22B 109.5
C20 C22 H22C 109.5
H22A C22 H22C 109.5
H22B C22 H22C 109.5
C24 C23 C25 110.8(5)
C24 C23 P2 110.6(4)
C25 C23 P2 109.4(4)
C24 C23 H23 108.7
C25 C23 H23 108.7
P2 C23 H23 108.7
C23 C24 H24A 109.5
C23 C24 H24B 109.5
H24A C24 H24B 109.5
C23 C24 H24C 109.5
H24A C24 H24C 109.5
H24B C24 H24C 109.5
C23 C25 H25A 109.5
C23 C25 H25B 109.5
H25A C25 H25B 109.5
C23 C25 H25C 109.5
H25A C25 H25C 109.5
H25B C25 H25C 109.5
N3 C26 C27 125.4(5)
N3 C26 C31 118.6(5)
C27 C26 C31 116.0(6)
C28 C27 C26 121.8(6)
C28 C27 H27 119.1
C26 C27 H27 119.1
C27 C28 C29 120.9(6)
C27 C28 H28 119.5
C29 C28 H28 119.5
C28 C29 C30 118.3(6)
C28 C29 H29 120.9
C30 C29 H29 120.9
C31 C30 C29 120.6(6)
C31 C30 H30 119.7
C29 C30 H30 119.7
C30 C31 C26 122.4(6)
C30 C31 N4 123.0(5)
C26 C31 N4 114.6(6)
N3 C32 P3 101.8(4)
N3 C32 H32A 111.4
P3 C32 H32A 111.4
N3 C32 H32B 111.4
P3 C32 H32B 111.4
H32A C32 H32B 109.3
C35 C33 C34 112.1(5)
C35 C33 P3 110.3(4)
C34 C33 P3 109.2(4)
C35 C33 H33 108.4
C34 C33 H33 108.4
P3 C33 H33 108.4
C33 C34 H34A 109.5
C33 C34 H34B 109.5
H34A C34 H34B 109.5
C33 C34 H34C 109.5
H34A C34 H34C 109.5
H34B C34 H34C 109.5
C33 C35 H35A 109.5
C33 C35 H35B 109.5
H35A C35 H35B 109.5
C33 C35 H35C 109.5
H35A C35 H35C 109.5
H35B C35 H35C 109.5
C37 C36 C38 111.5(5)
C37 C36 P3 114.3(4)
C38 C36 P3 107.8(4)
C37 C36 H36 107.6
C38 C36 H36 107.6
P3 C36 H36 107.6
C36 C37 H37A 109.5
C36 C37 H37B 109.5
H37A C37 H37B 109.5
C36 C37 H37C 109.5
H37A C37 H37C 109.5
H37B C37 H37C 109.5
C36 C38 H38A 109.5
C36 C38 H38B 109.5
H38A C38 H38B 109.5
C36 C38 H38C 109.5
H38A C38 H38C 109.5
H38B C38 H38C 109.5
C1 N1 C7 120.1(5)
C1 N1 Th01 121.6(4)
C7 N1 Th01 117.8(3)
C14 N2 C19 117.5(5)
C14 N2 Th01 119.0(4)
C19 N2 Th01 120.6(3)
C26 N3 C32 117.3(5)
C26 N3 Th01 121.4(3)
C32 N3 Th01 120.8(4)
C31 N4 C6 113.7(4)
C31 N4 C00Y 111.1(5)
C6 N4 C00Y 112.9(4)
C31 N4 Th01 108.7(3)
C6 N4 Th01 105.4(4)
C00Y N4 Th01 104.3(3)
C7 P1 C8 103.2(3)
C7 P1 C12 104.2(3)
C8 P1 C12 104.7(3)
C7 P1 Th01 73.94(18)
C8 P1 Th01 125.44(19)
C12 P1 Th01 129.2(2)
C20 P2 C19 102.7(3)
C20 P2 C23 105.1(3)
C19 P2 C23 103.1(3)
C20 P2 Th01 129.9(2)
C19 P2 Th01 77.65(18)
C23 P2 Th01 123.78(19)
C33 P3 C32 105.8(3)
C33 P3 C36 105.6(3)
C32 P3 C36 106.3(3)
C33 P3 Th01 121.68(18)
C32 P3 Th01 80.85(17)
C36 P3 Th01 128.44(19)
N1 Th01 N2 104.20(16)
N1 Th01 N3 105.20(15)
N2 Th01 N3 96.49(16)
N1 Th01 N4 63.95(16)
N2 Th01 N4 64.03(15)
N3 Th01 N4 63.55(14)
N1 Th01 Cl02 102.13(13)
N2 Th01 Cl02 123.00(11)
N3 Th01 Cl02 123.55(12)
N4 Th01 Cl02 166.08(11)
N1 Th01 P3 102.69(12)
N2 Th01 P3 144.04(11)
N3 Th01 P3 53.27(12)
N4 Th01 P3 108.57(10)
Cl02 Th01 P3 73.09(4)
N1 Th01 P2 150.22(11)
N2 Th01 P2 53.48(11)
N3 Th01 P2 97.51(11)
N4 Th01 P2 111.76(11)
Cl02 Th01 P2 80.24(5)
P3 Th01 P2 106.31(4)
N1 Th01 P1 52.22(11)
N2 Th01 P1 89.48(11)
N3 Th01 P1 157.40(10)
N4 Th01 P1 100.36(10)
Cl02 Th01 P1 69.04(4)
P3 Th01 P1 126.09(4)
P2 Th01 P1 103.50(4)

loop_
_geom_bond_atom_site_label_1
_geom_bond_atom_site_label_2
_geom_bond_distance
C1 N1 1.380(7)
C1 C2 1.396(8)
C1 C6 1.409(8)
C00Y C18 1.357(7)
C00Y C14 1.416(7)
C00Y N4 1.471(7)
C2 C3 1.388(8)
C2 H2 0.9500
C3 C4 1.376(9)
C3 H3 0.9500
C4 C5 1.372(8)
C4 H4 0.9500
C5 C6 1.381(8)
C5 H5 0.9500
C6 N4 1.472(7)
C7 N1 1.448(7)
C7 P1 1.847(6)
C7 H7A 0.9900
C7 H7B 0.9900
C8 C9 1.528(8)
C8 C10 1.532(8)
C8 P1 1.849(7)
C8 H8 1.0000
C9 H9A 0.9800
C9 H9B 0.9800
C9 H9C 0.9800
C10 H10A 0.9800
C10 H10B 0.9800
C10 H10C 0.9800
C11 C12 1.528(10)
C11 H11A 0.9800
C11 H11B 0.9800
C11 H11C 0.9800
C12 C13 1.496(9)
C12 P1 1.853(6)
C12 H12 1.0000
C13 H13A 0.9800
C13 H13B 0.9800
C13 H13C 0.9800
C14 N2 1.382(6)
C14 C15 1.401(7)
C15 C16 1.394(7)
C15 H15 0.9500
C16 C17 1.367(7)
C16 H16 0.9500
C17 C18 1.393(8)
C17 H17 0.9500
C18 H18 0.9500
C19 N2 1.447(6)
C19 P2 1.844(5)
C19 H19A 0.9900
C19 H19B 0.9900
C20 C22 1.530(8)
C20 C21 1.531(8)
C20 P2 1.838(6)
C20 H20 1.0000
C21 H21A 0.9800
C21 H21B 0.9800
C21 H21C 0.9800
C22 H22A 0.9800
C22 H22B 0.9800
C22 H22C 0.9800
C23 C24 1.530(7)
C23 C25 1.535(8)
C23 P2 1.849(6)
C23 H23 1.0000
C24 H24A 0.9800
C24 H24B 0.9800
C24 H24C 0.9800
C25 H25A 0.9800
C25 H25B 0.9800
C25 H25C 0.9800
C26 N3 1.381(8)
C26 C27 1.393(8)
C26 C31 1.416(7)
C27 C28 1.376(9)
C27 H27 0.9500
C28 C29 1.383(8)
C28 H28 0.9500
C29 C30 1.398(8)
C29 H29 0.9500
C30 C31 1.351(8)
C30 H30 0.9500
C31 N4 1.471(7)
C32 N3 1.461(6)
C32 P3 1.829(6)
C32 H32A 0.9900
C32 H32B 0.9900
C33 C35 1.504(9)
C33 C34 1.535(8)
C33 P3 1.830(6)
C33 H33 1.0000
C34 H34A 0.9800
C34 H34B 0.9800
C34 H34C 0.9800
C35 H35A 0.9800
C35 H35B 0.9800
C35 H35C 0.9800
C36 C37 1.533(7)
C36 C38 1.529(8)
C36 P3 1.845(5)
C36 H36 1.0000
C37 H37A 0.9800
C37 H37B 0.9800
C37 H37C 0.9800
C38 H38A 0.9800
C38 H38B 0.9800
C38 H38C 0.9800
N1 Th01 2.339(4)
N2 Th01 2.367(5)
N3 Th01 2.381(4)
N4 Th01 2.710(5)
P1 Th01 3.2628(16)
P2 Th01 3.2123(15)
P3 Th01 3.1363(15)
Cl02 Th01 2.7501(16)

loop_
_cod_changelog_entry_id
_cod_changelog_entry_author
_cod_changelog_entry_date
_cod_changelog_entry_text
1 'Vaitkus, Antanas' 2022-05-09T04:30:00+03:00
;
 Removed the '&#x00E2;&#x0080;&#x0098;' and '&#x00E2;&#x0080;&#x0099;'
 sequences from the value of the '_chemical_name_common' data item.
;
